data_2230024
loop_
_publ_author_name
'Zukerman-Schpector, Julio'
'De Simone, Carlos A.'
'Olivato, Paulo R.'
'Cerqueira, Jr, Carlos R.'
'Tiekink, Edward R. T.'

_publ_section_title
;
 1-(4-Bromophenyl)-2-ethylsulfinyl-2-(phenylselanyl)ethanone
 monohydrate
;
_journal_coeditor_code HG5022
_journal_issue 5
_journal_name_full 'Acta Crystallographica Section E'
_journal_page_first o1099
_journal_page_last o1100
_journal_paper_doi 10.1107/S1600536811012712
_journal_volume 67
_journal_year 2011
_chemical_formula_iupac 'C16 H15 Br O2 S Se, H2 O'
_chemical_formula_moiety 'C16 H15 Br O2 S Se, H2 O'
_chemical_formula_sum 'C16 H17 Br O3 S Se'
_chemical_formula_weight 448.23
_chemical_name_systematic
;
1-(4-Bromophenyl)-2-ethylsulfinyl-2-(phenylselanyl)ethanone monohydrate
;
_space_group_IT_number 14
_symmetry_cell_setting monoclinic
_symmetry_space_group_name_Hall '-P 2ybc'
_symmetry_space_group_name_H-M 'P 1 21/c 1'
_atom_sites_solution_hydrogens geom
_atom_sites_solution_primary direct
_atom_sites_solution_secondary difmap
_audit_creation_method SHELXL-97
_cell_angle_alpha 90.00
_cell_angle_beta 113.7140(10)
_cell_angle_gamma 90.00
_cell_formula_units_Z 4
_cell_length_a 14.6942(2)
_cell_length_b 6.11030(10)
_cell_length_c 21.5717(4)
_cell_measurement_reflns_used 23524
_cell_measurement_temperature 290(2)
_cell_measurement_theta_max 26.73
_cell_measurement_theta_min 2.55
_cell_volume 1773.30(5)
_computing_cell_refinement 'SCALEPACK (Otwinowski & Minor, 1997)'
_computing_data_collection 'COLLECT (Nonius, 1999)'
_computing_data_reduction 'DENZO (Otwinowski & Minor, 1997) and SCALEPACK'
_computing_molecular_graphics 'ORTEP-3 (Farrugia, 1997) and DIAMOND (Brandenburg, 2006)'
_computing_publication_material 'MarvinSketch (Chemaxon, 2010) and publCIF (Westrip, 2010)'
_computing_structure_refinement 'SHELXL97 (Sheldrick, 2008)'
_computing_structure_solution 'SIR97 (Altomare <i>et al.</i>, 1999)'
_diffrn_ambient_temperature 290(2)
_diffrn_measured_fraction_theta_full 0.990
_diffrn_measured_fraction_theta_max 0.990
_diffrn_measurement_device_type 'Nonius KappaCCD'
_diffrn_measurement_method 'CCD rotation images'
_diffrn_radiation_monochromator graphite
_diffrn_radiation_source 'sealed tube'
_diffrn_radiation_type MoK\a
_diffrn_radiation_wavelength 0.71073
_diffrn_reflns_av_R_equivalents 0.0764
_diffrn_reflns_av_sigmaI/netI 0.0294
_diffrn_reflns_limit_h_max 18
_diffrn_reflns_limit_h_min -18
_diffrn_reflns_limit_k_max 7
_diffrn_reflns_limit_k_min -7
_diffrn_reflns_limit_l_max 25
_diffrn_reflns_limit_l_min -27
_diffrn_reflns_number 32063
_diffrn_reflns_theta_full 26.74
_diffrn_reflns_theta_max 26.74
_diffrn_reflns_theta_min 3.64
_diffrn_standards_decay_% 1
_diffrn_standards_number 0
_exptl_absorpt_coefficient_mu 4.496
_exptl_absorpt_correction_T_max 0.7341
_exptl_absorpt_correction_T_min 0.2905
_exptl_absorpt_correction_type multi-scan
_exptl_absorpt_process_details '(SADABS; Sheldrick, 1996)'
_exptl_crystal_colour colourless
_exptl_crystal_density_diffrn 1.679
_exptl_crystal_density_method 'not measured'
_exptl_crystal_description plate
_exptl_crystal_F_000 888
_exptl_crystal_size_max 0.36
_exptl_crystal_size_mid 0.19
_exptl_crystal_size_min 0.16
_refine_diff_density_max 0.796
_refine_diff_density_min -0.546
_refine_ls_extinction_method none
_refine_ls_goodness_of_fit_ref 1.032
_refine_ls_hydrogen_treatment constr
_refine_ls_matrix_type full
_refine_ls_number_parameters 200
_refine_ls_number_reflns 3734
_refine_ls_number_restraints 0
_refine_ls_restrained_S_all 1.032
_refine_ls_R_factor_all 0.0463
_refine_ls_R_factor_gt 0.0372
_refine_ls_shift/su_max 0.000
_refine_ls_shift/su_max_lt 0.001
_refine_ls_shift/su_mean 0.000
_refine_ls_structure_factor_coef Fsqd
_refine_ls_weighting_details 'calc w=1/[\s^2^(Fo^2^)+(0.0428P)^2^+1.5141P] where P=(Fo^2^+2Fc^2^)/3'
_refine_ls_weighting_scheme calc
_refine_ls_wR_factor_gt 0.0890
_refine_ls_wR_factor_ref 0.0947
_reflns_number_gt 3177
_reflns_number_total 3734
_reflns_threshold_expression I>2\s(I)
_cod_data_source_file hg5022.cif
_cod_data_source_block I
_cod_original_sg_symbol_H-M 'P 21/c'
_cod_database_code 2230024
_cod_database_fobs_code 2230024

loop_
_symmetry_equiv_pos_as_xyz
'x, y, z'
'-x, y+1/2, -z+1/2'
'-x, -y, -z'
'x, -y-1/2, z-1/2'

loop_
_atom_site_type_symbol
_atom_site_label
_atom_site_fract_x
_atom_site_fract_y
_atom_site_fract_z
_atom_site_U_iso_or_equiv
_atom_site_adp_type
_atom_site_calc_flag
_atom_site_refinement_flags
_atom_site_occupancy
_atom_site_disorder_assembly
_atom_site_disorder_group
C C1 0.27316(19) 0.2209(5) 0.25810(14) 0.0424(6) Uani d . 1 . .
C C2 0.36493(19) 0.1572(5) 0.32017(13) 0.0419(6) Uani d . 1 . .
H H2 0.4114 0.0804 0.3055 0.050 Uiso calc R 1 . .
C C3 0.5393(2) 0.2846(6) 0.42271(17) 0.0593(8) Uani d . 1 . .
H H3A 0.5269 0.1896 0.4545 0.071 Uiso calc R 1 . .
H H3B 0.5683 0.1973 0.3977 0.071 Uiso calc R 1 . .
C C4 0.6102(3) 0.4646(8) 0.4605(2) 0.0811(12) Uani d . 1 . .
H H4A 0.5806 0.5522 0.4844 0.122 Uiso calc R 1 . .
H H4B 0.6243 0.5547 0.4290 0.122 Uiso calc R 1 . .
H H4C 0.6709 0.4014 0.4922 0.122 Uiso calc R 1 . .
C C5 0.23970(19) 0.0756(5) 0.19795(14) 0.0409(6) Uani d . 1 . .
C C6 0.1669(2) 0.1548(5) 0.13798(15) 0.0488(6) Uani d . 1 . .
H H6 0.1396 0.2925 0.1373 0.059 Uiso calc R 1 . .
C C7 0.1349(2) 0.0315(5) 0.07957(16) 0.0544(7) Uani d . 1 . .
H H7 0.0868 0.0854 0.0395 0.065 Uiso calc R 1 . .
C C8 0.1756(2) -0.1734(5) 0.08164(15) 0.0503(7) Uani d . 1 . .
C C9 0.2473(2) -0.2565(5) 0.14005(16) 0.0506(7) Uani d . 1 . .
H H9 0.2736 -0.3952 0.1405 0.061 Uiso calc R 1 . .
C C10 0.2796(2) -0.1304(5) 0.19819(15) 0.0470(6) Uani d . 1 . .
H H10 0.3287 -0.1843 0.2379 0.056 Uiso calc R 1 . .
C C11 0.1967(2) 0.0520(5) 0.36178(14) 0.0468(6) Uani d . 1 . .
C C12 0.1754(3) 0.2435(6) 0.38661(18) 0.0612(8) Uani d . 1 . .
H H12 0.2261 0.3392 0.4116 0.073 Uiso calc R 1 . .
C C13 0.0772(3) 0.2921(7) 0.3739(2) 0.0709(10) Uani d . 1 . .
H H13 0.0618 0.4222 0.3900 0.085 Uiso calc R 1 . .
C C14 0.0026(3) 0.1487(8) 0.33776(19) 0.0722(10) Uani d . 1 . .
H H14 -0.0631 0.1809 0.3298 0.087 Uiso calc R 1 . .
C C15 0.0248(3) -0.0399(8) 0.3137(2) 0.0713(10) Uani d . 1 . .
H H15 -0.0259 -0.1368 0.2894 0.086 Uiso calc R 1 . .
C C16 0.1217(2) -0.0899(6) 0.32472(17) 0.0577(8) Uani d . 1 . .
H H16 0.1362 -0.2181 0.3073 0.069 Uiso calc R 1 . .
O O1 0.22999(15) 0.3895(3) 0.25913(11) 0.0532(5) Uani d . 1 . .
O O2 0.45208(18) 0.5313(4) 0.31552(12) 0.0643(6) Uani d . 1 . .
O O1W 0.4391(2) 0.4022(4) 0.18722(14) 0.0729(7) Uani d . 1 . .
H H1W 0.4651 0.2794 0.1849 0.088 Uiso d R 1 . .
H H2W 0.4411 0.4158 0.2263 0.088 Uiso d R 1 . .
S S 0.42388(5) 0.40496(12) 0.36491(4) 0.04610(18) Uani d . 1 . .
Se Se 0.33094(2) -0.03515(6) 0.380920(17) 0.05674(12) Uani d . 1 . .
Br Br 0.13073(3) -0.34569(7) 0.001765(19) 0.07905(15) Uani d . 1 . .

loop_
_atom_site_aniso_label
_atom_site_aniso_U_11
_atom_site_aniso_U_22
_atom_site_aniso_U_33
_atom_site_aniso_U_12
_atom_site_aniso_U_13
_atom_site_aniso_U_23
C1 0.0385(13) 0.0460(15) 0.0428(15) -0.0001(11) 0.0165(11) 0.0043(11)
C2 0.0366(13) 0.0488(15) 0.0393(14) 0.0033(11) 0.0143(11) -0.0005(11)
C3 0.0458(16) 0.077(2) 0.0477(17) -0.0005(15) 0.0116(13) -0.0088(16)
C4 0.054(2) 0.114(3) 0.067(2) -0.015(2) 0.0156(18) -0.030(2)
C5 0.0351(12) 0.0465(14) 0.0402(14) -0.0005(11) 0.0144(11) 0.0018(11)
C6 0.0438(14) 0.0497(16) 0.0474(16) 0.0058(12) 0.0127(12) 0.0029(12)
C7 0.0494(16) 0.0604(18) 0.0426(16) 0.0017(14) 0.0073(13) 0.0028(13)
C8 0.0491(15) 0.0589(18) 0.0440(15) -0.0071(13) 0.0199(13) -0.0048(13)
C9 0.0498(15) 0.0490(16) 0.0527(17) 0.0008(13) 0.0203(13) -0.0028(13)
C10 0.0410(14) 0.0505(16) 0.0442(15) 0.0017(12) 0.0116(12) 0.0036(12)
C11 0.0484(15) 0.0545(16) 0.0403(15) -0.0053(12) 0.0207(12) 0.0044(12)
C12 0.0638(19) 0.062(2) 0.0597(19) -0.0092(16) 0.0271(16) -0.0088(16)
C13 0.078(2) 0.077(2) 0.070(2) 0.0102(19) 0.043(2) -0.0010(19)
C14 0.0531(19) 0.109(3) 0.061(2) 0.003(2) 0.0298(17) 0.014(2)
C15 0.0543(19) 0.099(3) 0.062(2) -0.0205(19) 0.0248(17) -0.007(2)
C16 0.0591(18) 0.0643(19) 0.0530(18) -0.0161(15) 0.0260(15) -0.0090(15)
O1 0.0507(11) 0.0509(11) 0.0526(12) 0.0099(9) 0.0149(9) -0.0012(9)
O2 0.0661(14) 0.0659(14) 0.0611(14) -0.0174(11) 0.0258(12) 0.0026(11)
O1W 0.0846(17) 0.0675(15) 0.0766(17) 0.0192(13) 0.0428(14) 0.0114(13)
S 0.0449(4) 0.0504(4) 0.0427(4) -0.0023(3) 0.0172(3) -0.0049(3)
Se 0.05056(19) 0.0595(2) 0.0579(2) 0.00582(13) 0.01947(15) 0.01869(14)
Br 0.0929(3) 0.0816(3) 0.0526(2) -0.0047(2) 0.01875(19) -0.02037(18)

loop_
_atom_type_symbol
_atom_type_description
_atom_type_scat_dispersion_real
_atom_type_scat_dispersion_imag
_atom_type_scat_source
C C 0.0033 0.0016 'International Tables Vol C Tables 4.2.6.8 and 6.1.1.4'
H H 0.0000 0.0000 'International Tables Vol C Tables 4.2.6.8 and 6.1.1.4'
O O 0.0106 0.0060 'International Tables Vol C Tables 4.2.6.8 and 6.1.1.4'
S S 0.1246 0.1234 'International Tables Vol C Tables 4.2.6.8 and 6.1.1.4'
Se Se -0.0929 2.2259 'International Tables Vol C Tables 4.2.6.8 and 6.1.1.4'
Br Br -0.2901 2.4595 'International Tables Vol C Tables 4.2.6.8 and 6.1.1.4'

loop_
_geom_angle_atom_site_label_1
_geom_angle_atom_site_label_2
_geom_angle_atom_site_label_3
_geom_angle_site_symmetry_1
_geom_angle_site_symmetry_3
_geom_angle
_geom_angle_publ_flag
O1 C1 C5 . . 122.1(2) ?
O1 C1 C2 . . 119.1(3) ?
C5 C1 C2 . . 118.8(2) ?
C1 C2 S . . 108.62(19) ?
C1 C2 Se . . 111.50(17) ?
S C2 Se . . 109.77(14) ?
C1 C2 H2 . . 109.0 ?
S C2 H2 . . 109.0 ?
Se C2 H2 . . 109.0 ?
C4 C3 S . . 109.2(3) ?
C4 C3 H3A . . 109.8 ?
S C3 H3A . . 109.8 ?
C4 C3 H3B . . 109.8 ?
S C3 H3B . . 109.8 ?
H3A C3 H3B . . 108.3 ?
C3 C4 H4A . . 109.5 ?
C3 C4 H4B . . 109.5 ?
H4A C4 H4B . . 109.5 ?
C3 C4 H4C . . 109.5 ?
H4A C4 H4C . . 109.5 ?
H4B C4 H4C . . 109.5 ?
C10 C5 C6 . . 118.9(3) ?
C10 C5 C1 . . 123.3(2) ?
C6 C5 C1 . . 117.7(2) ?
C7 C6 C5 . . 120.8(3) ?
C7 C6 H6 . . 119.6 ?
C5 C6 H6 . . 119.6 ?
C6 C7 C8 . . 118.8(3) ?
C6 C7 H7 . . 120.6 ?
C8 C7 H7 . . 120.6 ?
C9 C8 C7 . . 121.8(3) ?
C9 C8 Br . . 119.1(2) ?
C7 C8 Br . . 119.1(2) ?
C8 C9 C10 . . 118.8(3) ?
C8 C9 H9 . . 120.6 ?
C10 C9 H9 . . 120.6 ?
C9 C10 C5 . . 120.8(3) ?
C9 C10 H10 . . 119.6 ?
C5 C10 H10 . . 119.6 ?
C12 C11 C16 . . 120.4(3) ?
C12 C11 Se . . 121.9(2) ?
C16 C11 Se . . 117.6(2) ?
C11 C12 C13 . . 119.2(3) ?
C11 C12 H12 . . 120.4 ?
C13 C12 H12 . . 120.4 ?
C14 C13 C12 . . 120.2(4) ?
C14 C13 H13 . . 119.9 ?
C12 C13 H13 . . 119.9 ?
C15 C14 C13 . . 119.9(3) ?
C15 C14 H14 . . 120.0 ?
C13 C14 H14 . . 120.0 ?
C14 C15 C16 . . 120.8(3) ?
C14 C15 H15 . . 119.6 ?
C16 C15 H15 . . 119.6 ?
C11 C16 C15 . . 119.4(3) ?
C11 C16 H16 . . 120.3 ?
C15 C16 H16 . . 120.3 ?
H1W O1W H2W . . 108.1 ?
O2 S C3 . . 104.37(15) ?
O2 S C2 . . 105.07(13) ?
C3 S C2 . . 98.16(14) ?
C11 Se C2 . . 101.82(11) ?

loop_
_geom_bond_atom_site_label_1
_geom_bond_atom_site_label_2
_geom_bond_site_symmetry_2
_geom_bond_distance
_geom_bond_publ_flag
C1 O1 . 1.215(3) ?
C1 C5 . 1.483(4) ?
C1 C2 . 1.520(4) ?
C2 S . 1.817(3) ?
C2 Se . 1.969(3) ?
C2 H2 . 0.9800 ?
C3 C4 . 1.509(5) ?
C3 S . 1.809(3) ?
C3 H3A . 0.9700 ?
C3 H3B . 0.9700 ?
C4 H4A . 0.9600 ?
C4 H4B . 0.9600 ?
C4 H4C . 0.9600 ?
C5 C10 . 1.388(4) ?
C5 C6 . 1.392(4) ?
C6 C7 . 1.378(4) ?
C6 H6 . 0.9300 ?
C7 C8 . 1.380(4) ?
C7 H7 . 0.9300 ?
C8 C9 . 1.374(4) ?
C8 Br . 1.897(3) ?
C9 C10 . 1.383(4) ?
C9 H9 . 0.9300 ?
C10 H10 . 0.9300 ?
C11 C12 . 1.375(5) ?
C11 C16 . 1.377(4) ?
C11 Se . 1.920(3) ?
C12 C13 . 1.388(5) ?
C12 H12 . 0.9300 ?
C13 C14 . 1.375(6) ?
C13 H13 . 0.9300 ?
C14 C15 . 1.357(6) ?
C14 H14 . 0.9300 ?
C15 C16 . 1.380(5) ?
C15 H15 . 0.9300 ?
C16 H16 . 0.9300 ?
O2 S . 1.503(2) ?
O1W H1W . 0.8525 ?
O1W H2W . 0.8362 ?

loop_
_geom_hbond_atom_site_label_D
_geom_hbond_atom_site_label_H
_geom_hbond_atom_site_label_A
_geom_hbond_site_symmetry_A
_geom_hbond_distance_DH
_geom_hbond_distance_HA
_geom_hbond_distance_DA
_geom_hbond_angle_DHA
O1w H1w O2 2_645 0.85 1.95 2.788(4) 169
O1w H2w O2 . 0.84 1.99 2.810(4) 165
C2 H2 O1w 2_645 0.98 2.40 3.334(4) 159
C3 H3b O1w 2_645 0.97 2.54 3.434(4) 153
C9 H9 O1w 1_545 0.93 2.55 3.320(4) 141
C10 H10 O2 1_545 0.93 2.58 3.456(4) 157
C14 H14 Cg1 2_555 0.93 2.96 3.793(5) 149
C8 Br Cg2 4_555 1.897(3) 3.4921(16) 5.349(3) 165.34(10)

loop_
_geom_torsion_atom_site_label_1
_geom_torsion_atom_site_label_2
_geom_torsion_atom_site_label_3
_geom_torsion_atom_site_label_4
_geom_torsion_site_symmetry_1
_geom_torsion_site_symmetry_2
_geom_torsion_site_symmetry_3
_geom_torsion_site_symmetry_4
_geom_torsion
_geom_torsion_publ_flag
O1 C1 C2 S . . . . -28.1(3) ?
C5 C1 C2 S . . . . 151.4(2) ?
O1 C1 C2 Se . . . . 93.0(3) ?
C5 C1 C2 Se . . . . -87.5(2) ?
O1 C1 C5 C10 . . . . -171.6(3) ?
C2 C1 C5 C10 . . . . 8.9(4) ?
O1 C1 C5 C6 . . . . 10.6(4) ?
C2 C1 C5 C6 . . . . -168.9(2) ?
C10 C5 C6 C7 . . . . -0.2(4) ?
C1 C5 C6 C7 . . . . 177.7(3) ?
C5 C6 C7 C8 . . . . 0.7(5) ?
C6 C7 C8 C9 . . . . -0.5(5) ?
C6 C7 C8 Br . . . . 179.2(2) ?
C7 C8 C9 C10 . . . . -0.2(5) ?
Br C8 C9 C10 . . . . -179.9(2) ?
C8 C9 C10 C5 . . . . 0.7(4) ?
C6 C5 C10 C9 . . . . -0.5(4) ?
C1 C5 C10 C9 . . . . -178.3(3) ?
C16 C11 C12 C13 . . . . 0.1(5) ?
Se C11 C12 C13 . . . . -176.7(3) ?
C11 C12 C13 C14 . . . . 0.9(5) ?
C12 C13 C14 C15 . . . . -0.8(6) ?
C13 C14 C15 C16 . . . . -0.3(6) ?
C12 C11 C16 C15 . . . . -1.1(5) ?
Se C11 C16 C15 . . . . 175.8(3) ?
C14 C15 C16 C11 . . . . 1.3(6) ?
C4 C3 S O2 . . . . 64.1(3) ?
C4 C3 S C2 . . . . 172.0(3) ?
C1 C2 S O2 . . . . -61.3(2) ?
Se C2 S O2 . . . . 176.53(14) ?
C1 C2 S C3 . . . . -168.7(2) ?
Se C2 S C3 . . . . 69.18(16) ?
C12 C11 Se C2 . . . . -76.2(3) ?
C16 C11 Se C2 . . . . 106.9(2) ?
C1 C2 Se C11 . . . . -27.7(2) ?
S C2 Se C11 . . . . 92.67(15) ?
